data_4506075
loop_
_publ_author_name
'Aaker\"oy, Christer B.'
'Panikkattu, Sheelu V.'
'DeHaven, Baillie'
'Desper, John'

_publ_section_title
;
 Establishing Supramolecular Control over Solid-State Architectures: A
 Simple Mix and Match Strategy
;
_journal_issue 5
_journal_name_full 'Crystal Growth &amp; Design'
_journal_page_first 2579
_journal_paper_doi 10.1021/cg300180b
_journal_volume 12
_journal_year 2012
_chemical_formula_moiety
;
(C11 H9 N3 O) (C7 H12 O4)
;
_chemical_formula_sum 'C18 H21 N3 O5'
_chemical_formula_weight 359.38
_chemical_name_systematic
;
SVP-3N-PA (3-pyridyl)-CONH-(2-pyridyl), HOOC-(CH2)5-COOH
;
_space_group_IT_number 2
_symmetry_cell_setting triclinic
_symmetry_space_group_name_Hall '-P 1'
_symmetry_space_group_name_H-M 'P -1'
_atom_sites_solution_hydrogens geom
_atom_sites_solution_primary direct
_atom_sites_solution_secondary difmap
_audit_creation_method SHELXL-97
_cell_angle_alpha 82.560(4)
_cell_angle_beta 80.081(4)
_cell_angle_gamma 85.195(4)
_cell_formula_units_Z 4
_cell_length_a 7.5711(5)
_cell_length_b 11.9820(8)
_cell_length_c 20.1758(13)
_cell_measurement_reflns_used 7615
_cell_measurement_temperature 120(2)
_cell_measurement_theta_max 31.47
_cell_measurement_theta_min 2.53
_cell_volume 1784.2(2)
_computing_cell_refinement 'Bruker SAINT'
_computing_data_collection 'Bruker APEX2'
_computing_data_reduction 'Bruker SAINT'
_computing_molecular_graphics 'Bruker SHELXTL'
_computing_publication_material 'Bruker SHELXTL'
_computing_structure_refinement 'SHELXL-97 (Sheldrick, 2008)'
_computing_structure_solution 'SHELXS-97 (Sheldrick, 2008)'
_diffrn_ambient_temperature 120(2)
_diffrn_measured_fraction_theta_full 0.970
_diffrn_measured_fraction_theta_max 0.931
_diffrn_measurement_device_type 'Bruker APEX-II CCD'
_diffrn_measurement_method '\f and \w scans'
_diffrn_radiation_monochromator graphite
_diffrn_radiation_source 'fine-focus sealed tube'
_diffrn_radiation_type MoK\a
_diffrn_radiation_wavelength 0.71073
_diffrn_reflns_av_R_equivalents 0.0713
_diffrn_reflns_av_sigmaI/netI 0.0844
_diffrn_reflns_limit_h_max 11
_diffrn_reflns_limit_h_min -11
_diffrn_reflns_limit_k_max 17
_diffrn_reflns_limit_k_min -15
_diffrn_reflns_limit_l_max 29
_diffrn_reflns_limit_l_min -29
_diffrn_reflns_number 42683
_diffrn_reflns_theta_full 30.00
_diffrn_reflns_theta_max 32.04
_diffrn_reflns_theta_min 2.10
_exptl_absorpt_coefficient_mu 0.099
_exptl_absorpt_correction_T_max 0.9843
_exptl_absorpt_correction_T_min 0.9690
_exptl_absorpt_correction_type multi-scan
_exptl_absorpt_process_details SADABS
_exptl_crystal_colour colourless
_exptl_crystal_density_diffrn 1.338
_exptl_crystal_density_method 'not measured'
_exptl_crystal_description prism
_exptl_crystal_F_000 760
_exptl_crystal_size_max 0.32
_exptl_crystal_size_mid 0.24
_exptl_crystal_size_min 0.16
_refine_diff_density_max 0.322
_refine_diff_density_min -0.316
_refine_diff_density_rms 0.065
_refine_ls_extinction_method none
_refine_ls_goodness_of_fit_ref 0.985
_refine_ls_hydrogen_treatment mixed
_refine_ls_matrix_type full
_refine_ls_number_parameters 487
_refine_ls_number_reflns 11575
_refine_ls_number_restraints 0
_refine_ls_restrained_S_all 0.985
_refine_ls_R_factor_all 0.1336
_refine_ls_R_factor_gt 0.0622
_refine_ls_shift/su_max 0.001
_refine_ls_shift/su_mean 0.000
_refine_ls_structure_factor_coef Fsqd
_refine_ls_weighting_details 'calc w=1/[\s^2^(Fo^2^)+(0.0850P)^2^+0.0000P] where P=(Fo^2^+2Fc^2^)/3'
_refine_ls_weighting_scheme calc
_refine_ls_wR_factor_gt 0.1435
_refine_ls_wR_factor_ref 0.1777
_reflns_number_gt 6192
_reflns_number_total 11575
_reflns_threshold_expression >2sigma(I)
_cod_data_source_file cg300180b_si_001.cif
_cod_data_source_block sp1003m
_cod_depositor_comments
;
The following automatic conversions were performed:

'_symmetry_cell_setting' value 'Triclinic' changed to 'triclinic'
according to /home/saulius/struct/CIF-dictionaries/cif_core.dic
dictionary named 'cif_core.dic' version 2.4.1 from 2010-06-29.

Automatic conversion script
Id: cif_fix_values 1715 2011-07-08 13:25:40Z adriana 
;
_cod_original_sg_symbol_H-M P-1
_cod_database_code 4506075

loop_
_symmetry_equiv_pos_as_xyz
'x, y, z'
'-x, -y, -z'

loop_
_atom_site_label
_atom_site_type_symbol
_atom_site_fract_x
_atom_site_fract_y
_atom_site_fract_z
_atom_site_U_iso_or_equiv
_atom_site_adp_type
_atom_site_occupancy
_atom_site_symmetry_multiplicity
_atom_site_calc_flag
_atom_site_refinement_flags
N11_1 N 1.23365(19) -0.11226(15) 0.12336(8) 0.0276(4) Uani 1 1 d .
C12_1 C 1.3958(2) -0.07207(17) 0.10367(9) 0.0261(4) Uani 1 1 d .
H12_1 H 1.4697 -0.0984 0.0651 0.031 Uiso 1 1 calc R
C13_1 C 1.4631(2) 0.00648(16) 0.13659(8) 0.0226(4) Uani 1 1 d .
C14_1 C 1.3536(2) 0.04398(17) 0.19317(8) 0.0251(4) Uani 1 1 d .
H14_1 H 1.3942 0.0967 0.2176 0.030 Uiso 1 1 calc R
C15_1 C 1.1841(2) 0.00320(17) 0.21333(9) 0.0276(4) Uani 1 1 d .
H15_1 H 1.1069 0.0284 0.2515 0.033 Uiso 1 1 calc R
C16_1 C 1.1286(2) -0.07408(17) 0.17765(9) 0.0274(4) Uani 1 1 d .
H16_1 H 1.0123 -0.1014 0.1918 0.033 Uiso 1 1 calc R
C17_1 C 1.6518(2) 0.03896(17) 0.10936(8) 0.0247(4) Uani 1 1 d .
N17_1 N 1.70851(19) 0.12651(14) 0.13616(7) 0.0241(3) Uani 1 1 d .
H17_1 H 1.629(3) 0.1645(18) 0.1649(9) 0.029 Uiso 1 1 d .
O17_1 O 1.74573(17) -0.01265(12) 0.06636(7) 0.0338(3) Uani 1 1 d .
N21_1 N 1.90524(19) 0.24502(14) 0.16057(7) 0.0243(3) Uani 1 1 d .
C22_1 C 1.8785(2) 0.17087(16) 0.11940(8) 0.0220(4) Uani 1 1 d .
C23_1 C 2.0096(2) 0.14269(17) 0.06520(8) 0.0250(4) Uani 1 1 d .
H23_1 H 1.9877 0.0906 0.0363 0.030 Uiso 1 1 calc R
C24_1 C 2.1714(2) 0.19259(18) 0.05483(9) 0.0276(4) Uani 1 1 d .
H24_1 H 2.2626 0.1747 0.0184 0.033 Uiso 1 1 calc R
C25_1 C 2.2017(2) 0.26912(18) 0.09757(9) 0.0278(4) Uani 1 1 d .
H25_1 H 2.3125 0.3039 0.0913 0.033 Uiso 1 1 calc R
C26_1 C 2.0645(2) 0.29223(17) 0.14927(9) 0.0267(4) Uani 1 1 d .
H26_1 H 2.0833 0.3445 0.1786 0.032 Uiso 1 1 calc R
C31_1 C 1.5268(2) 0.31789(17) 0.26921(9) 0.0268(4) Uani 1 1 d .
O31_1 O 1.70035(16) 0.33316(13) 0.26471(6) 0.0337(3) Uani 1 1 d .
H31_1 H 1.772(3) 0.2944(19) 0.2243(10) 0.040 Uiso 1 1 d .
O32_1 O 1.46928(17) 0.26928(13) 0.22894(6) 0.0347(4) Uani 1 1 d .
C32_1 C 1.4108(2) 0.36780(19) 0.32793(9) 0.0293(4) Uani 1 1 d .
H32A_1 H 1.4027 0.4509 0.3176 0.035 Uiso 1 1 calc R
H32B_1 H 1.4693 0.3489 0.3686 0.035 Uiso 1 1 calc R
C33_1 C 1.2213(2) 0.32642(19) 0.34405(9) 0.0286(4) Uani 1 1 d .
H33A_1 H 1.2279 0.2430 0.3511 0.034 Uiso 1 1 calc R
H33B_1 H 1.1574 0.3514 0.3053 0.034 Uiso 1 1 calc R
C34_1 C 1.1169(2) 0.37244(18) 0.40765(8) 0.0277(4) Uani 1 1 d .
H34A_1 H 1.1859 0.3506 0.4453 0.033 Uiso 1 1 calc R
H34B_1 H 1.1084 0.4558 0.3994 0.033 Uiso 1 1 calc R
C35_1 C 0.9276(2) 0.33180(18) 0.42982(9) 0.0281(4) Uani 1 1 d .
H35A_1 H 0.9341 0.2496 0.4444 0.034 Uiso 1 1 calc R
H35B_1 H 0.8601 0.3462 0.3914 0.034 Uiso 1 1 calc R
C36_1 C 0.8312(2) 0.39448(18) 0.48849(8) 0.0265(4) Uani 1 1 d .
H36A_1 H 0.9072 0.3846 0.5244 0.032 Uiso 1 1 calc R
H36B_1 H 0.8224 0.4759 0.4721 0.032 Uiso 1 1 calc R
C37_1 C 0.6466(2) 0.36002(18) 0.51992(8) 0.0265(4) Uani 1 1 d .
O37_1 O 0.58744(18) 0.40994(13) 0.57558(6) 0.0372(4) Uani 1 1 d .
H37_1 H 0.471(3) 0.396(2) 0.5914(10) 0.045 Uiso 1 1 d .
O38_1 O 0.55928(18) 0.29686(14) 0.49859(7) 0.0390(4) Uani 1 1 d .
N11_2 N 0.2517(2) 0.36676(15) 0.63369(7) 0.0302(4) Uani 1 1 d .
C12_2 C 0.1699(2) 0.28593(18) 0.61376(9) 0.0281(4) Uani 1 1 d .
H12_2 H 0.2316 0.2472 0.5775 0.034 Uiso 1 1 calc R
C13_2 C -0.0027(2) 0.25520(17) 0.64370(9) 0.0255(4) Uani 1 1 d .
C14_2 C -0.0898(2) 0.31182(18) 0.69725(9) 0.0305(4) Uani 1 1 d .
H14_2 H -0.2070 0.2935 0.7191 0.037 Uiso 1 1 calc R
C15_2 C -0.0039(2) 0.39518(19) 0.71834(9) 0.0325(5) Uani 1 1 d .
H15_2 H -0.0607 0.4342 0.7552 0.039 Uiso 1 1 calc R
C16_2 C 0.1659(2) 0.42096(18) 0.68502(9) 0.0293(4) Uani 1 1 d .
H16_2 H 0.2234 0.4792 0.6991 0.035 Uiso 1 1 calc R
C17_2 C -0.0766(2) 0.16303(18) 0.61485(9) 0.0284(4) Uani 1 1 d .
N17_2 N -0.2536(2) 0.14351(15) 0.63687(7) 0.0270(4) Uani 1 1 d .
H17_2 H -0.315(3) 0.1848(19) 0.6678(10) 0.032 Uiso 1 1 d .
O17_2 O 0.02157(18) 0.10979(15) 0.57330(8) 0.0474(4) Uani 1 1 d .
N21_2 N -0.5151(2) 0.05131(15) 0.65546(7) 0.0292(4) Uani 1 1 d .
C22_2 C -0.3495(2) 0.06078(17) 0.61849(8) 0.0259(4) Uani 1 1 d .
C23_2 C -0.2846(3) -0.00725(18) 0.56753(9) 0.0306(5) Uani 1 1 d .
H23_2 H -0.1677 0.0003 0.5419 0.037 Uiso 1 1 calc R
C24_2 C -0.3945(3) -0.08593(19) 0.55507(9) 0.0344(5) Uani 1 1 d .
H24_2 H -0.3532 -0.1327 0.5202 0.041 Uiso 1 1 calc R
C25_2 C -0.5643(3) -0.09719(19) 0.59293(10) 0.0347(5) Uani 1 1 d .
H25_2 H -0.6404 -0.1518 0.5854 0.042 Uiso 1 1 calc R
C26_2 C -0.6185(3) -0.02580(19) 0.64211(10) 0.0332(5) Uani 1 1 d .
H26_2 H -0.7355 -0.0316 0.6679 0.040 Uiso 1 1 calc R
C31_2 C -0.6203(2) 0.23008(17) 0.77645(8) 0.0248(4) Uani 1 1 d .
O31_2 O -0.70143(17) 0.14649(12) 0.76017(6) 0.0293(3) Uani 1 1 d .
H31_2 H -0.635(3) 0.1164(19) 0.7257(10) 0.035 Uiso 1 1 d .
O32_2 O -0.47924(17) 0.26192(14) 0.74332(7) 0.0382(4) Uani 1 1 d .
C32_2 C -0.7156(2) 0.28159(17) 0.83767(8) 0.0248(4) Uani 1 1 d .
H32A_2 H -0.7204 0.2237 0.8776 0.030 Uiso 1 1 calc R
H32B_2 H -0.8407 0.3048 0.8313 0.030 Uiso 1 1 calc R
C33_2 C -0.6274(2) 0.38335(17) 0.85220(8) 0.0263(4) Uani 1 1 d .
H33A_2 H -0.5070 0.3593 0.8638 0.032 Uiso 1 1 calc R
H33B_2 H -0.6117 0.4389 0.8111 0.032 Uiso 1 1 calc R
C34_2 C -0.7406(2) 0.43818(17) 0.91022(9) 0.0263(4) Uani 1 1 d .
H34A_2 H -0.7627 0.3801 0.9498 0.032 Uiso 1 1 calc R
H34B_2 H -0.8585 0.4644 0.8970 0.032 Uiso 1 1 calc R
C35_2 C -0.6610(2) 0.53716(17) 0.93201(8) 0.0248(4) Uani 1 1 d .
H35A_2 H -0.6444 0.5982 0.8938 0.030 Uiso 1 1 calc R
H35B_2 H -0.5419 0.5130 0.9448 0.030 Uiso 1 1 calc R
C36_2 C -0.7858(2) 0.58080(17) 0.99220(8) 0.0248(4) Uani 1 1 d .
H36A_2 H -0.9044 0.6026 0.9785 0.030 Uiso 1 1 calc R
H36B_2 H -0.8027 0.5177 1.0291 0.030 Uiso 1 1 calc R
C37_2 C -0.7270(2) 0.67881(17) 1.02031(8) 0.0240(4) Uani 1 1 d .
O37_2 O -0.84522(17) 0.70800(13) 1.07324(6) 0.0346(4) Uani 1 1 d .
H37_2 H -0.818(3) 0.781(2) 1.0893(10) 0.042 Uiso 1 1 d .
O38_2 O -0.59088(16) 0.72731(12) 0.99828(6) 0.0325(3) Uani 1 1 d .

loop_
_atom_site_aniso_label
_atom_site_aniso_U_11
_atom_site_aniso_U_22
_atom_site_aniso_U_33
_atom_site_aniso_U_23
_atom_site_aniso_U_13
_atom_site_aniso_U_12
N11_1 0.0206(7) 0.0307(10) 0.0334(8) -0.0130(7) -0.0009(6) -0.0050(7)
C12_1 0.0210(8) 0.0291(12) 0.0289(9) -0.0103(8) -0.0001(7) -0.0037(8)
C13_1 0.0187(8) 0.0230(11) 0.0260(8) -0.0061(7) -0.0002(6) -0.0034(7)
C14_1 0.0235(9) 0.0268(11) 0.0250(8) -0.0078(7) 0.0014(6) -0.0058(8)
C15_1 0.0245(9) 0.0312(12) 0.0258(8) -0.0083(8) 0.0042(7) -0.0044(8)
C16_1 0.0192(8) 0.0302(12) 0.0328(9) -0.0064(8) -0.0005(7) -0.0044(8)
C17_1 0.0214(8) 0.0258(11) 0.0267(8) -0.0076(7) 0.0006(7) -0.0036(8)
N17_1 0.0183(7) 0.0284(10) 0.0259(7) -0.0118(6) 0.0045(5) -0.0055(7)
O17_1 0.0269(7) 0.0347(9) 0.0403(7) -0.0215(6) 0.0088(5) -0.0086(6)
N21_1 0.0200(7) 0.0280(10) 0.0253(7) -0.0103(6) 0.0020(5) -0.0046(7)
C22_1 0.0193(8) 0.0218(11) 0.0243(8) -0.0057(7) 0.0007(6) -0.0025(7)
C23_1 0.0242(9) 0.0271(11) 0.0229(8) -0.0071(7) 0.0019(6) -0.0019(8)
C24_1 0.0210(8) 0.0313(12) 0.0270(8) -0.0043(8) 0.0062(7) -0.0022(8)
C25_1 0.0182(8) 0.0318(12) 0.0325(9) -0.0058(8) 0.0005(7) -0.0034(8)
C26_1 0.0215(8) 0.0305(12) 0.0284(9) -0.0090(8) 0.0008(7) -0.0046(8)
C31_1 0.0225(9) 0.0291(12) 0.0280(9) -0.0095(8) 0.0037(7) -0.0048(8)
O31_1 0.0207(6) 0.0474(10) 0.0350(7) -0.0232(7) 0.0058(5) -0.0074(6)
O32_1 0.0244(7) 0.0458(10) 0.0366(7) -0.0236(7) 0.0047(5) -0.0087(6)
C32_1 0.0229(9) 0.0355(13) 0.0297(9) -0.0145(8) 0.0047(7) -0.0053(8)
C33_1 0.0236(9) 0.0356(13) 0.0270(8) -0.0120(8) 0.0028(7) -0.0047(8)
C34_1 0.0238(9) 0.0350(13) 0.0244(8) -0.0108(8) 0.0024(7) -0.0043(8)
C35_1 0.0247(9) 0.0346(13) 0.0256(8) -0.0108(8) 0.0018(7) -0.0063(8)
C36_1 0.0230(8) 0.0333(12) 0.0234(8) -0.0093(8) 0.0028(6) -0.0077(8)
C37_1 0.0215(8) 0.0331(12) 0.0246(8) -0.0091(8) 0.0016(7) -0.0033(8)
O37_1 0.0266(7) 0.0519(11) 0.0344(7) -0.0226(7) 0.0118(5) -0.0172(7)
O38_1 0.0298(7) 0.0507(11) 0.0397(7) -0.0226(7) 0.0050(6) -0.0168(7)
N11_2 0.0238(8) 0.0375(11) 0.0294(8) -0.0054(7) -0.0002(6) -0.0089(7)
C12_2 0.0243(9) 0.0346(13) 0.0251(8) -0.0060(8) 0.0006(7) -0.0058(8)
C13_2 0.0225(8) 0.0278(12) 0.0272(8) -0.0056(8) -0.0029(7) -0.0049(8)
C14_2 0.0202(8) 0.0371(13) 0.0343(9) -0.0111(9) 0.0021(7) -0.0046(8)
C15_2 0.0264(9) 0.0383(13) 0.0334(10) -0.0138(9) 0.0006(7) -0.0025(9)
C16_2 0.0249(9) 0.0339(13) 0.0302(9) -0.0060(8) -0.0039(7) -0.0058(9)
C17_2 0.0228(9) 0.0323(12) 0.0294(9) -0.0076(8) 0.0013(7) -0.0029(8)
N17_2 0.0225(7) 0.0317(10) 0.0278(7) -0.0135(7) 0.0025(6) -0.0057(7)
O17_2 0.0278(7) 0.0580(12) 0.0591(9) -0.0377(8) 0.0129(6) -0.0119(7)
N21_2 0.0223(7) 0.0352(11) 0.0312(8) -0.0123(7) 0.0011(6) -0.0065(7)
C22_2 0.0229(8) 0.0298(12) 0.0253(8) -0.0073(8) -0.0006(7) -0.0043(8)
C23_2 0.0272(9) 0.0360(13) 0.0288(9) -0.0129(8) 0.0025(7) -0.0029(9)
C24_2 0.0375(11) 0.0358(13) 0.0323(10) -0.0178(9) -0.0020(8) -0.0026(10)
C25_2 0.0347(11) 0.0338(13) 0.0388(10) -0.0142(9) -0.0050(8) -0.0078(9)
C26_2 0.0259(9) 0.0383(14) 0.0371(10) -0.0138(9) 0.0003(8) -0.0097(9)
C31_2 0.0181(8) 0.0301(12) 0.0272(8) -0.0100(8) -0.0010(6) -0.0028(8)
O31_2 0.0229(6) 0.0358(9) 0.0302(7) -0.0162(6) 0.0043(5) -0.0067(6)
O32_2 0.0248(7) 0.0502(10) 0.0410(7) -0.0241(7) 0.0108(5) -0.0155(7)
C32_2 0.0214(8) 0.0272(11) 0.0258(8) -0.0103(7) 0.0026(6) -0.0039(8)
C33_2 0.0234(9) 0.0301(12) 0.0254(8) -0.0110(8) 0.0020(7) -0.0023(8)
C34_2 0.0228(8) 0.0289(12) 0.0267(8) -0.0103(8) 0.0031(7) -0.0034(8)
C35_2 0.0211(8) 0.0284(11) 0.0247(8) -0.0101(7) 0.0018(6) -0.0018(8)
C36_2 0.0204(8) 0.0271(11) 0.0273(8) -0.0103(8) 0.0015(6) -0.0049(8)
C37_2 0.0188(8) 0.0281(11) 0.0249(8) -0.0092(7) 0.0010(6) 0.0006(8)
O37_2 0.0251(7) 0.0421(10) 0.0389(7) -0.0255(7) 0.0094(5) -0.0131(6)
O38_2 0.0231(6) 0.0390(9) 0.0358(7) -0.0139(6) 0.0050(5) -0.0098(6)

loop_
_atom_type_symbol
_atom_type_description
_atom_type_scat_dispersion_real
_atom_type_scat_dispersion_imag
_atom_type_scat_source
C C 0.0033 0.0016 'International Tables Vol C Tables 4.2.6.8 and 6.1.1.4'
H H 0.0000 0.0000 'International Tables Vol C Tables 4.2.6.8 and 6.1.1.4'
N N 0.0061 0.0033 'International Tables Vol C Tables 4.2.6.8 and 6.1.1.4'
O O 0.0106 0.0060 'International Tables Vol C Tables 4.2.6.8 and 6.1.1.4'

loop_
_geom_angle_atom_site_label_1
_geom_angle_atom_site_label_2
_geom_angle_atom_site_label_3
_geom_angle
C12_1 N11_1 C16_1 118.10(16)
N11_1 C12_1 C13_1 123.65(17)
N11_1 C12_1 H12_1 118.2
C13_1 C12_1 H12_1 118.2
C14_1 C13_1 C12_1 117.47(16)
C14_1 C13_1 C17_1 125.83(17)
C12_1 C13_1 C17_1 116.63(15)
C15_1 C14_1 C13_1 118.98(17)
C15_1 C14_1 H14_1 120.5
C13_1 C14_1 H14_1 120.5
C16_1 C15_1 C14_1 119.57(17)
C16_1 C15_1 H15_1 120.2
C14_1 C15_1 H15_1 120.2
N11_1 C16_1 C15_1 122.22(16)
N11_1 C16_1 H16_1 118.9
C15_1 C16_1 H16_1 118.9
O17_1 C17_1 N17_1 123.79(16)
O17_1 C17_1 C13_1 120.05(17)
N17_1 C17_1 C13_1 116.15(15)
C17_1 N17_1 C22_1 126.51(15)
C17_1 N17_1 H17_1 118.8(13)
C22_1 N17_1 H17_1 114.5(13)
C22_1 N21_1 C26_1 118.30(15)
N21_1 C22_1 C23_1 122.07(16)
N21_1 C22_1 N17_1 113.39(14)
C23_1 C22_1 N17_1 124.54(17)
C24_1 C23_1 C22_1 118.30(17)
C24_1 C23_1 H23_1 120.9
C22_1 C23_1 H23_1 120.9
C23_1 C24_1 C25_1 120.25(17)
C23_1 C24_1 H24_1 119.9
C25_1 C24_1 H24_1 119.9
C26_1 C25_1 C24_1 117.36(17)
C26_1 C25_1 H25_1 121.3
C24_1 C25_1 H25_1 121.3
N21_1 C26_1 C25_1 123.71(18)
N21_1 C26_1 H26_1 118.1
C25_1 C26_1 H26_1 118.1
O32_1 C31_1 O31_1 122.44(16)
O32_1 C31_1 C32_1 124.08(16)
O31_1 C31_1 C32_1 113.48(15)
C31_1 O31_1 H31_1 109.2(11)
C31_1 C32_1 C33_1 113.62(16)
C31_1 C32_1 H32A_1 108.8
C33_1 C32_1 H32A_1 108.8
C31_1 C32_1 H32B_1 108.8
C33_1 C32_1 H32B_1 108.8
H32A_1 C32_1 H32B_1 107.7
C32_1 C33_1 C34_1 110.68(15)
C32_1 C33_1 H33A_1 109.5
C34_1 C33_1 H33A_1 109.5
C32_1 C33_1 H33B_1 109.5
C34_1 C33_1 H33B_1 109.5
H33A_1 C33_1 H33B_1 108.1
C35_1 C34_1 C33_1 114.75(16)
C35_1 C34_1 H34A_1 108.6
C33_1 C34_1 H34A_1 108.6
C35_1 C34_1 H34B_1 108.6
C33_1 C34_1 H34B_1 108.6
H34A_1 C34_1 H34B_1 107.6
C34_1 C35_1 C36_1 109.25(16)
C34_1 C35_1 H35A_1 109.8
C36_1 C35_1 H35A_1 109.8
C34_1 C35_1 H35B_1 109.8
C36_1 C35_1 H35B_1 109.8
H35A_1 C35_1 H35B_1 108.3
C37_1 C36_1 C35_1 116.72(16)
C37_1 C36_1 H36A_1 108.1
C35_1 C36_1 H36A_1 108.1
C37_1 C36_1 H36B_1 108.1
C35_1 C36_1 H36B_1 108.1
H36A_1 C36_1 H36B_1 107.3
O38_1 C37_1 O37_1 123.24(16)
O38_1 C37_1 C36_1 126.07(16)
O37_1 C37_1 C36_1 110.69(16)
C37_1 O37_1 H37_1 110.6(14)
C12_2 N11_2 C16_2 118.67(16)
N11_2 C12_2 C13_2 123.10(18)
N11_2 C12_2 H12_2 118.4
C13_2 C12_2 H12_2 118.4
C14_2 C13_2 C12_2 117.59(18)
C14_2 C13_2 C17_2 125.89(17)
C12_2 C13_2 C17_2 116.52(16)
C15_2 C14_2 C13_2 119.23(17)
C15_2 C14_2 H14_2 120.4
C13_2 C14_2 H14_2 120.4
C16_2 C15_2 C14_2 119.12(18)
C16_2 C15_2 H15_2 120.4
C14_2 C15_2 H15_2 120.4
N11_2 C16_2 C15_2 122.28(19)
N11_2 C16_2 H16_2 118.9
C15_2 C16_2 H16_2 118.9
O17_2 C17_2 N17_2 123.37(19)
O17_2 C17_2 C13_2 119.68(17)
N17_2 C17_2 C13_2 116.95(16)
C17_2 N17_2 C22_2 126.97(16)
C17_2 N17_2 H17_2 117.9(14)
C22_2 N17_2 H17_2 115.1(14)
C26_2 N21_2 C22_2 118.46(16)
N21_2 C22_2 C23_2 121.71(18)
N21_2 C22_2 N17_2 113.53(16)
C23_2 C22_2 N17_2 124.76(17)
C24_2 C23_2 C22_2 118.39(17)
C24_2 C23_2 H23_2 120.8
C22_2 C23_2 H23_2 120.8
C23_2 C24_2 C25_2 120.56(19)
C23_2 C24_2 H24_2 119.7
C25_2 C24_2 H24_2 119.7
C26_2 C25_2 C24_2 117.26(19)
C26_2 C25_2 H25_2 121.4
C24_2 C25_2 H25_2 121.4
N21_2 C26_2 C25_2 123.61(18)
N21_2 C26_2 H26_2 118.2
C25_2 C26_2 H26_2 118.2
O32_2 C31_2 O31_2 121.70(16)
O32_2 C31_2 C32_2 123.57(17)
O31_2 C31_2 C32_2 114.74(15)
C31_2 O31_2 H31_2 110.6(14)
C31_2 C32_2 C33_2 113.75(14)
C31_2 C32_2 H32A_2 108.8
C33_2 C32_2 H32A_2 108.8
C31_2 C32_2 H32B_2 108.8
C33_2 C32_2 H32B_2 108.8
H32A_2 C32_2 H32B_2 107.7
C34_2 C33_2 C32_2 110.89(15)
C34_2 C33_2 H33A_2 109.5
C32_2 C33_2 H33A_2 109.5
C34_2 C33_2 H33B_2 109.5
C32_2 C33_2 H33B_2 109.5
H33A_2 C33_2 H33B_2 108.0
C33_2 C34_2 C35_2 115.70(15)
C33_2 C34_2 H34A_2 108.4
C35_2 C34_2 H34A_2 108.4
C33_2 C34_2 H34B_2 108.4
C35_2 C34_2 H34B_2 108.4
H34A_2 C34_2 H34B_2 107.4
C34_2 C35_2 C36_2 109.86(14)
C34_2 C35_2 H35A_2 109.7
C36_2 C35_2 H35A_2 109.7
C34_2 C35_2 H35B_2 109.7
C36_2 C35_2 H35B_2 109.7
H35A_2 C35_2 H35B_2 108.2
C37_2 C36_2 C35_2 116.87(15)
C37_2 C36_2 H36A_2 108.1
C35_2 C36_2 H36A_2 108.1
C37_2 C36_2 H36B_2 108.1
C35_2 C36_2 H36B_2 108.1
H36A_2 C36_2 H36B_2 107.3
O38_2 C37_2 O37_2 123.31(18)
O38_2 C37_2 C36_2 125.39(16)
O37_2 C37_2 C36_2 111.30(15)
C37_2 O37_2 H37_2 113.1(12)

loop_
_geom_bond_atom_site_label_1
_geom_bond_atom_site_label_2
_geom_bond_distance
N11_1 C12_1 1.334(2)
N11_1 C16_1 1.345(2)
C12_1 C13_1 1.395(2)
C12_1 H12_1 0.9500
C13_1 C14_1 1.392(2)
C13_1 C17_1 1.504(2)
C14_1 C15_1 1.387(2)
C14_1 H14_1 0.9500
C15_1 C16_1 1.376(3)
C15_1 H15_1 0.9500
C16_1 H16_1 0.9500
C17_1 O17_1 1.222(2)
C17_1 N17_1 1.371(2)
N17_1 C22_1 1.404(2)
N17_1 H17_1 0.90(2)
N21_1 C22_1 1.341(2)
N21_1 C26_1 1.346(2)
C22_1 C23_1 1.400(2)
C23_1 C24_1 1.380(2)
C23_1 H23_1 0.9500
C24_1 C25_1 1.395(3)
C24_1 H24_1 0.9500
C25_1 C26_1 1.377(2)
C25_1 H25_1 0.9500
C26_1 H26_1 0.9500
C31_1 O32_1 1.215(2)
C31_1 O31_1 1.328(2)
C31_1 C32_1 1.507(2)
O31_1 H31_1 1.04(2)
C32_1 C33_1 1.525(2)
C32_1 H32A_1 0.9900
C32_1 H32B_1 0.9900
C33_1 C34_1 1.528(2)
C33_1 H33A_1 0.9900
C33_1 H33B_1 0.9900
C34_1 C35_1 1.527(2)
C34_1 H34A_1 0.9900
C34_1 H34B_1 0.9900
C35_1 C36_1 1.529(2)
C35_1 H35A_1 0.9900
C35_1 H35B_1 0.9900
C36_1 C37_1 1.500(2)
C36_1 H36A_1 0.9900
C36_1 H36B_1 0.9900
C37_1 O38_1 1.209(2)
C37_1 O37_1 1.332(2)
O37_1 H37_1 0.91(2)
N11_2 C12_2 1.330(2)
N11_2 C16_2 1.337(2)
C12_2 C13_2 1.400(2)
C12_2 H12_2 0.9500
C13_2 C14_2 1.390(2)
C13_2 C17_2 1.501(3)
C14_2 C15_2 1.384(3)
C14_2 H14_2 0.9500
C15_2 C16_2 1.384(3)
C15_2 H15_2 0.9500
C16_2 H16_2 0.9500
C17_2 O17_2 1.227(2)
C17_2 N17_2 1.367(2)
N17_2 C22_2 1.399(2)
N17_2 H17_2 0.89(2)
N21_2 C26_2 1.341(2)
N21_2 C22_2 1.350(2)
C22_2 C23_2 1.392(3)
C23_2 C24_2 1.381(3)
C23_2 H23_2 0.9500
C24_2 C25_2 1.385(3)
C24_2 H24_2 0.9500
C25_2 C26_2 1.380(3)
C25_2 H25_2 0.9500
C26_2 H26_2 0.9500
C31_2 O32_2 1.220(2)
C31_2 O31_2 1.321(2)
C31_2 C32_2 1.498(2)
O31_2 H31_2 0.88(2)
C32_2 C33_2 1.522(3)
C32_2 H32A_2 0.9900
C32_2 H32B_2 0.9900
C33_2 C34_2 1.515(2)
C33_2 H33A_2 0.9900
C33_2 H33B_2 0.9900
C34_2 C35_2 1.520(3)
C34_2 H34A_2 0.9900
C34_2 H34B_2 0.9900
C35_2 C36_2 1.526(2)
C35_2 H35A_2 0.9900
C35_2 H35B_2 0.9900
C36_2 C37_2 1.498(3)
C36_2 H36A_2 0.9900
C36_2 H36B_2 0.9900
C37_2 O38_2 1.214(2)
C37_2 O37_2 1.3335(19)
O37_2 H37_2 1.01(2)

loop_
_geom_hbond_atom_site_label_D
_geom_hbond_atom_site_label_H
_geom_hbond_atom_site_label_A
_geom_hbond_distance_DH
_geom_hbond_distance_HA
_geom_hbond_distance_DA
_geom_hbond_angle_DHA
_geom_hbond_site_symmetry_A
N17_1 H17_1 O32_1 0.90(2) 2.08(2) 2.975(2) 172.3(19) .
N17_2 H17_2 O32_2 0.89(2) 2.06(2) 2.943(2) 172(2) .
O31_1 H31_1 N21_1 1.04(2) 1.63(2) 2.6672(19) 172.5(19) .
O31_2 H31_2 N21_2 0.88(2) 1.78(2) 2.6611(19) 176(2) .
O37_1 H37_1 N11_2 0.91(2) 1.77(2) 2.672(2) 172.1(19) .
O37_2 H37_2 N11_1 1.01(2) 1.64(2) 2.647(2) 172.7(18) 1_366

loop_
_geom_torsion_atom_site_label_1
_geom_torsion_atom_site_label_2
_geom_torsion_atom_site_label_3
_geom_torsion_atom_site_label_4
_geom_torsion
C16_1 N11_1 C12_1 C13_1 0.6(3)
N11_1 C12_1 C13_1 C14_1 0.2(3)
N11_1 C12_1 C13_1 C17_1 177.46(17)
C12_1 C13_1 C14_1 C15_1 -0.8(3)
C17_1 C13_1 C14_1 C15_1 -177.83(18)
C13_1 C14_1 C15_1 C16_1 0.7(3)
C12_1 N11_1 C16_1 C15_1 -0.8(3)
C14_1 C15_1 C16_1 N11_1 0.1(3)
C14_1 C13_1 C17_1 O17_1 168.05(19)
C12_1 C13_1 C17_1 O17_1 -9.0(3)
C14_1 C13_1 C17_1 N17_1 -11.2(3)
C12_1 C13_1 C17_1 N17_1 171.84(16)
O17_1 C17_1 N17_1 C22_1 0.1(3)
C13_1 C17_1 N17_1 C22_1 179.31(16)
C26_1 N21_1 C22_1 C23_1 -0.7(3)
C26_1 N21_1 C22_1 N17_1 179.59(16)
C17_1 N17_1 C22_1 N21_1 -170.73(17)
C17_1 N17_1 C22_1 C23_1 9.6(3)
N21_1 C22_1 C23_1 C24_1 0.6(3)
N17_1 C22_1 C23_1 C24_1 -179.71(17)
C22_1 C23_1 C24_1 C25_1 -0.1(3)
C23_1 C24_1 C25_1 C26_1 -0.3(3)
C22_1 N21_1 C26_1 C25_1 0.3(3)
C24_1 C25_1 C26_1 N21_1 0.2(3)
O32_1 C31_1 C32_1 C33_1 15.1(3)
O31_1 C31_1 C32_1 C33_1 -165.66(17)
C31_1 C32_1 C33_1 C34_1 175.13(17)
C32_1 C33_1 C34_1 C35_1 -177.57(17)
C33_1 C34_1 C35_1 C36_1 -173.39(16)
C34_1 C35_1 C36_1 C37_1 -176.25(16)
C35_1 C36_1 C37_1 O38_1 -8.9(3)
C35_1 C36_1 C37_1 O37_1 171.83(16)
C16_2 N11_2 C12_2 C13_2 0.4(3)
N11_2 C12_2 C13_2 C14_2 -0.8(3)
N11_2 C12_2 C13_2 C17_2 179.44(17)
C12_2 C13_2 C14_2 C15_2 0.2(3)
C17_2 C13_2 C14_2 C15_2 179.91(18)
C13_2 C14_2 C15_2 C16_2 0.8(3)
C12_2 N11_2 C16_2 C15_2 0.6(3)
C14_2 C15_2 C16_2 N11_2 -1.2(3)
C14_2 C13_2 C17_2 O17_2 -170.8(2)
C12_2 C13_2 C17_2 O17_2 8.9(3)
C14_2 C13_2 C17_2 N17_2 9.4(3)
C12_2 C13_2 C17_2 N17_2 -170.82(17)
O17_2 C17_2 N17_2 C22_2 2.0(3)
C13_2 C17_2 N17_2 C22_2 -178.24(17)
C26_2 N21_2 C22_2 C23_2 -0.1(3)
C26_2 N21_2 C22_2 N17_2 -179.84(17)
C17_2 N17_2 C22_2 N21_2 171.20(18)
C17_2 N17_2 C22_2 C23_2 -8.5(3)
N21_2 C22_2 C23_2 C24_2 0.1(3)
N17_2 C22_2 C23_2 C24_2 179.77(18)
C22_2 C23_2 C24_2 C25_2 -0.6(3)
C23_2 C24_2 C25_2 C26_2 1.0(3)
C22_2 N21_2 C26_2 C25_2 0.7(3)
C24_2 C25_2 C26_2 N21_2 -1.1(3)
O32_2 C31_2 C32_2 C33_2 4.1(3)
O31_2 C31_2 C32_2 C33_2 -175.52(15)
C31_2 C32_2 C33_2 C34_2 174.23(16)
C32_2 C33_2 C34_2 C35_2 176.74(15)
C33_2 C34_2 C35_2 C36_2 -177.92(16)
C34_2 C35_2 C36_2 C37_2 179.91(16)
C35_2 C36_2 C37_2 O38_2 1.6(3)
C35_2 C36_2 C37_2 O37_2 -178.98(15)
